data_2107017
loop_
_publ_author_name
'Kojic-Prodic, B.'
'Liminga, R.'
'Scavnicar, S.'

_publ_section_title
;
 The crystal structure of cesium oxobisoxalatobisaquoniobate(V) dihydrate,
 Cs Nb O (C2 O4)2 (H2 O)2 (H2 O)2
;
_journal_name_full 'Acta Crystallographica B (24,1968-38,1982)'
_journal_page_first 864
_journal_page_last 869
_journal_volume 29
_journal_year 1973
_chemical_formula_sum 'C4 H8 Cs Nb O13'
_chemical_name_systematic 'Cs Nb O (C2 O4)2 (H2 O)2 (H2 O)2'
_space_group_IT_number 11
_symmetry_space_group_name_Hall '-P 2yb'
_symmetry_space_group_name_H-M 'P 1 21/m 1'
_cell_angle_alpha 90
_cell_angle_beta 98.911
_cell_angle_gamma 90
_cell_formula_units_Z 2
_cell_length_a 6.464
_cell_length_b 11.8697
_cell_length_c 7.9518
_cell_volume 602.744
_citation_journal_id_ASTM ACBCAR
_cod_data_source_file Kojic-Prodic_ACBCAR_1973_668.cif
_cod_data_source_block C4H8Cs1Nb1O13
_cod_depositor_comments
;
 Marking attached hydrogen atoms.

 Antanas Vaitkus,
 2017-03-27
;
_cod_original_cell_volume 602.7438
_cod_original_formula_sum 'C4 H8 Cs1 Nb1 O13'
_cod_database_code 2107017

loop_
_symmetry_equiv_pos_as_xyz
x,y,z
-x,y+1/2,-z
-x,-y,-z
x,-y-1/2,z

loop_
_atom_site_label
_atom_site_type_symbol
_atom_site_fract_x
_atom_site_fract_y
_atom_site_fract_z
_atom_site_occupancy
_atom_site_U_iso_or_equiv
_atom_site_attached_hydrogens
O1 O-2 0.5569 0.25 0.03335 1 0.0 2
O4 O-2 0.71595 0.14737 0.58552 1 0.0 0
O3 O-2 0.35371 0.25 0.68806 1 0.0 0
O2 O-2 0.96138 0.25 0.89562 1 0.0 2
O6 O-2 0.62169 0.08241 0.86556 1 0.0 0
C2 C+3 0.34604 -7e-05 0.23314 1 0.0 0
O5 O-2 0.3564 0.09913 0.19838 1 0.0 0
Cs1 Cs+1 0.02091 0.25 0.34356 1 0.0 0
O8 O-2 0.11527 0.03776 0.8292 1 0.0 2
C1 C+3 0.71582 0.03863 0.59743 1 0.0 0
O7 O-2 0.24421 0.02719 0.50731 1 0.0 0
Nb1 Nb+5 0.38897 0.75 0.22917 1 0.0 0
